data_7243623
loop_
_publ_author_name
'Wang, Cui-Li'
'Zheng, Ya-Xin'
'Chen, Le'
'Zhu, Cai-Yong'
'Gao, Wei'
'Li, Peng'
'Jie-Ping, Liu'
'Zhang, Xiu-Mei'

_publ_section_title
;
 The construction of a multifunctional luminescent Eu-MOF for the sensing
 of Fe3+, Cr2O72&#x2212; and amines in aqueous solution
;
_journal_issue 43
_journal_name_full CrystEngComm
_journal_page_first 7581
_journal_page_last 7589
_journal_paper_doi 10.1039/D1CE01192H
_journal_volume 23
_journal_year 2021
_chemical_formula_sum 'C28 H30 Eu N2 O19.5'
_chemical_formula_weight 858.50
_space_group_crystal_system orthorhombic
_space_group_IT_number 52
_space_group_name_Hall '-P 2a 2bc'
_space_group_name_H-M_alt 'P n n a'
_atom_sites_solution_hydrogens mixed
_audit_creation_method SHELXL-2014/7
_audit_update_record
;
2021-09-02 deposited with the CCDC.	2021-09-28 downloaded from the CCDC.
;
_cell_angle_alpha 90
_cell_angle_beta 90
_cell_angle_gamma 90
_cell_formula_units_Z 8
_cell_length_a 27.0123(16)
_cell_length_b 21.1322(11)
_cell_length_c 11.5913(6)
_cell_measurement_reflns_used 9924
_cell_measurement_temperature 298(2)
_cell_measurement_theta_max 27.43
_cell_measurement_theta_min 3.01
_cell_volume 6616.7(6)
_computing_cell_refinement 'Bruker SMART'
_computing_data_collection 'Bruker SMART'
_computing_data_reduction 'Bruker SAINT'
_computing_molecular_graphics 'Bruker SHELXTL'
_computing_publication_material 'Bruker SHELXTL'
_computing_structure_refinement 'SHELXL-2014/7 (Sheldrick, 2014)'
_computing_structure_solution 'Bruker SHELXTL'
_diffrn_ambient_temperature 298(2)
_diffrn_measured_fraction_theta_full 0.998
_diffrn_measured_fraction_theta_max 0.998
_diffrn_measurement_device_type 'CCD area detector'
_diffrn_measurement_method 'phi and omega scans'
_diffrn_radiation_type MoK\a
_diffrn_radiation_wavelength 0.71073
_diffrn_reflns_av_R_equivalents 0.0700
_diffrn_reflns_av_unetI/netI 0.0225
_diffrn_reflns_Laue_measured_fraction_full 0.998
_diffrn_reflns_Laue_measured_fraction_max 0.998
_diffrn_reflns_limit_h_max 28
_diffrn_reflns_limit_h_min -32
_diffrn_reflns_limit_k_max 25
_diffrn_reflns_limit_k_min -25
_diffrn_reflns_limit_l_max 13
_diffrn_reflns_limit_l_min -13
_diffrn_reflns_number 101208
_diffrn_reflns_point_group_measured_fraction_full 0.998
_diffrn_reflns_point_group_measured_fraction_max 0.998
_diffrn_reflns_theta_full 25.007
_diffrn_reflns_theta_max 25.007
_diffrn_reflns_theta_min 2.865
_diffrn_source 'fine-focus sealed tube'
_exptl_absorpt_coefficient_mu 1.985
_exptl_absorpt_correction_type none
_exptl_crystal_colour colorless
_exptl_crystal_density_diffrn 1.724
_exptl_crystal_description block
_exptl_crystal_F_000 3448
_exptl_crystal_size_max 0.100
_exptl_crystal_size_mid 0.080
_exptl_crystal_size_min 0.080
_refine_diff_density_max 0.619
_refine_diff_density_min -0.512
_refine_diff_density_rms 0.080
_refine_ls_extinction_method none
_refine_ls_goodness_of_fit_ref 1.041
_refine_ls_hydrogen_treatment mixed
_refine_ls_matrix_type full
_refine_ls_number_parameters 392
_refine_ls_number_reflns 5839
_refine_ls_number_restraints 1
_refine_ls_restrained_S_all 1.041
_refine_ls_R_factor_all 0.0401
_refine_ls_R_factor_gt 0.0266
_refine_ls_shift/su_max 0.002
_refine_ls_shift/su_mean 0.000
_refine_ls_structure_factor_coef Fsqd
_refine_ls_weighting_details 'w=1/[\s^2^(Fo^2^)+(0.0223P)^2^+15.7609P] where P=(Fo^2^+2Fc^2^)/3'
_refine_ls_weighting_scheme calc
_refine_ls_wR_factor_gt 0.0571
_refine_ls_wR_factor_ref 0.0628
_reflns_Friedel_coverage 0.000
_reflns_number_gt 4728
_reflns_number_total 5839
_reflns_threshold_expression 'I > 2\s(I)'
_cod_data_source_file d1ce01192h2.cif
_cod_data_source_block 1
_cod_depositor_comments 'Adding full bibliography for 7243623.cif.'
_cod_original_formula_sum 'C28 H30 Eu N2 O19.50'
_cod_database_code 7243623
_shelx_shelxl_version_number 2014/7
_shelx_space_group_comment
;
The symmetry employed for this shelxl refinement is uniquely defined
by the following loop, which should always be used as a source of
symmetry information in preference to the above space-group names.
They are only intended as comments.
;
_shelx_estimated_absorpt_t_min 0.826
_shelx_estimated_absorpt_t_max 0.857

loop_
_space_group_symop_operation_xyz
'x, y, z'
'-x+1/2, -y, z'
'-x+1/2, y+1/2, -z+1/2'
'x, -y+1/2, -z+1/2'
'-x, -y, -z'
'x-1/2, y, -z'
'x-1/2, -y-1/2, z-1/2'
'-x, y-1/2, z-1/2'

loop_
_atom_site_label
_atom_site_type_symbol
_atom_site_fract_x
_atom_site_fract_y
_atom_site_fract_z
_atom_site_U_iso_or_equiv
_atom_site_adp_type
_atom_site_occupancy
_atom_site_site_symmetry_order
_atom_site_calc_flag
_atom_site_refinement_flags_posn
_atom_site_refinement_flags_adp
_atom_site_refinement_flags_occupancy
_atom_site_disorder_assembly
_atom_site_disorder_group
Eu1 Eu 0.2500 0.0000 1.44698(2) 0.01741(7) Uani 1 2 d S T P . .
Eu2 Eu 0.44411(2) 0.2500 0.7500 0.02086(7) Uani 1 2 d S T P . .
O1 O 0.27627(11) 0.06600(13) 1.3004(2) 0.0409(7) Uani 1 1 d . . . . .
O2 O 0.32213(15) 0.15192(16) 1.2915(2) 0.0588(10) Uani 1 1 d D . . . .
H2 H 0.333(2) 0.157(3) 1.361(2) 0.088 Uiso 1 1 d D U . . .
O3 O 0.37865(10) 0.16283(13) 0.7604(2) 0.0375(7) Uani 1 1 d . . . . .
O4 O 0.38192(9) 0.22633(11) 0.9094(2) 0.0299(6) Uani 1 1 d . . . . .
O5 O 0.26066(18) -0.18246(14) 0.6061(3) 0.0842(15) Uani 1 1 d . . . . .
O6 O 0.25639(10) -0.08083(12) 0.5788(2) 0.0364(6) Uani 1 1 d . . . . .
O7 O 0.47413(11) 0.16839(13) 0.8716(2) 0.0425(7) Uani 1 1 d . . . . .
O8 O 0.53808(15) 0.15871(16) 0.9866(3) 0.0774(13) Uani 1 1 d . . . . .
O9 O 0.33414(9) 0.01856(12) 0.5305(2) 0.0345(6) Uani 1 1 d . . . . .
O10 O 0.33031(10) -0.05401(13) 0.3958(2) 0.0384(7) Uani 1 1 d . . . . .
O11 O 0.47663(10) -0.19839(13) 0.3376(3) 0.0458(8) Uani 1 1 d . . . . .
O12 O 0.54642(10) -0.17369(15) 0.4186(3) 0.0490(8) Uani 1 1 d . . . . .
N1 N 0.30497(14) -0.09545(14) 0.9906(3) 0.0412(9) Uani 1 1 d . . . . .
H1A H 0.3127 -0.0897 1.0618 0.049 Uiso 1 1 calc R U . . .
N2 N 0.53528(14) -0.04939(18) 0.7885(4) 0.0630(13) Uani 1 1 d . . . . .
H2A H 0.5413 -0.0869 0.7634 0.076 Uiso 1 1 calc R U . . .
C1 C 0.30391(14) 0.10361(17) 1.2474(3) 0.0319(8) Uani 1 1 d . . . . .
C2 C 0.31549(13) 0.09007(17) 1.1232(3) 0.0249(8) Uani 1 1 d . . . . .
C3 C 0.30770(13) 0.03006(17) 1.0784(3) 0.0268(8) Uani 1 1 d . . . . .
H3A H 0.2953 -0.0016 1.1260 0.032 Uiso 1 1 calc R U . . .
C4 C 0.31811(13) 0.01637(16) 0.9632(3) 0.0254(8) Uani 1 1 d . . . . .
C5 C 0.33729(13) 0.06418(16) 0.8938(3) 0.0253(8) Uani 1 1 d . . . . .
H5A H 0.3443 0.0559 0.8168 0.030 Uiso 1 1 calc R U . . .
C6 C 0.34601(13) 0.12407(16) 0.9382(3) 0.0237(8) Uani 1 1 d . . . . .
C7 C 0.33466(13) 0.13725(16) 1.0527(3) 0.0245(8) Uani 1 1 d . . . . .
H7A H 0.3399 0.1776 1.0821 0.029 Uiso 1 1 calc R U . . .
C8 C 0.36965(13) 0.17435(16) 0.8633(3) 0.0245(8) Uani 1 1 d . . . . .
C9 C 0.30688(14) -0.04735(17) 0.9159(3) 0.0277(8) Uani 1 1 d . . . . .
C10 C 0.2910(2) -0.15222(19) 0.9539(4) 0.0526(13) Uani 1 1 d . . . . .
H10A H 0.2899 -0.1852 1.0070 0.063 Uiso 1 1 calc R U . . .
C11 C 0.27817(18) -0.16482(18) 0.8419(3) 0.0447(11) Uani 1 1 d . . . . .
H11A H 0.2679 -0.2051 0.8199 0.054 Uiso 1 1 calc R U . . .
C12 C 0.28078(14) -0.11634(16) 0.7625(3) 0.0299(8) Uani 1 1 d . . . . .
C13 C 0.29512(13) -0.05671(16) 0.8003(3) 0.0263(8) Uani 1 1 d . . . . .
H13A H 0.2968 -0.0232 0.7485 0.032 Uiso 1 1 calc R U . . .
C14 C 0.26551(16) -0.12748(17) 0.6391(4) 0.0366(10) Uani 1 1 d . . . . .
C15 C 0.50967(15) 0.13801(19) 0.9128(3) 0.0359(10) Uani 1 1 d . . . . .
C16 C 0.51786(14) 0.07120(18) 0.8695(3) 0.0331(9) Uani 1 1 d . . . . .
C17 C 0.49027(14) 0.04649(19) 0.7793(3) 0.0348(9) Uani 1 1 d . . . . .
H17A H 0.4649 0.0702 0.7466 0.042 Uiso 1 1 calc R U . . .
C18 C 0.50063(14) -0.01350(19) 0.7383(4) 0.0419(11) Uani 1 1 d . . . . .
C19 C 0.56014(18) -0.0262(2) 0.8777(5) 0.0629(16) Uani 1 1 d . . . . .
H19A H 0.5833 -0.0521 0.9138 0.075 Uiso 1 1 calc R U . . .
C20 C 0.55339(17) 0.0341(2) 0.9196(4) 0.0492(12) Uani 1 1 d . . . . .
H20A H 0.5725 0.0493 0.9804 0.059 Uiso 1 1 calc R U . . .
C21 C 0.47513(14) -0.0409(2) 0.6354(4) 0.0425(11) Uani 1 1 d . . . . .
C22 C 0.42812(14) -0.02138(19) 0.6025(4) 0.0371(10) Uani 1 1 d . . . . .
H22A H 0.4122 0.0101 0.6447 0.044 Uiso 1 1 calc R U . . .
C23 C 0.40439(13) -0.04794(18) 0.5079(3) 0.0324(9) Uani 1 1 d . . . . .
C24 C 0.42798(14) -0.09553(18) 0.4457(4) 0.0353(10) Uani 1 1 d . . . . .
H24A H 0.4120 -0.1143 0.3833 0.042 Uiso 1 1 calc R U . . .
C25 C 0.47480(14) -0.1149(2) 0.4761(4) 0.0407(11) Uani 1 1 d . . . . .
C26 C 0.49836(14) -0.0873(2) 0.5693(4) 0.0507(13) Uani 1 1 d . . . . .
H26A H 0.5303 -0.0999 0.5881 0.061 Uiso 1 1 calc R U . . .
C27 C 0.50096(14) -0.1658(2) 0.4072(4) 0.0391(10) Uani 1 1 d . . . . .
C28 C 0.35392(13) -0.02630(17) 0.4749(3) 0.0278(8) Uani 1 1 d . . . . .

loop_
_atom_site_aniso_label
_atom_site_aniso_U_11
_atom_site_aniso_U_22
_atom_site_aniso_U_33
_atom_site_aniso_U_23
_atom_site_aniso_U_13
_atom_site_aniso_U_12
Eu1 0.02036(12) 0.01555(11) 0.01630(11) 0.000 0.000 0.00025(10)
Eu2 0.01704(12) 0.02018(12) 0.02535(13) -0.01070(11) 0.000 0.000
O1 0.0552(19) 0.0378(16) 0.0296(14) 0.0064(13) 0.0157(14) -0.0076(14)
O2 0.101(3) 0.053(2) 0.0229(15) -0.0109(15) 0.0129(17) -0.027(2)
O3 0.0499(17) 0.0456(16) 0.0171(13) 0.0066(12) -0.0036(13) -0.0205(13)
O4 0.0356(15) 0.0185(12) 0.0356(14) 0.0003(11) 0.0078(12) -0.0012(11)
O5 0.176(5) 0.0256(17) 0.051(2) -0.0022(15) -0.046(3) -0.001(2)
O6 0.0465(17) 0.0276(14) 0.0353(15) 0.0111(12) -0.0111(13) 0.0006(13)
O7 0.0409(17) 0.0381(16) 0.0486(18) -0.0113(14) -0.0125(15) 0.0173(14)
O8 0.097(3) 0.052(2) 0.083(3) -0.036(2) -0.059(2) 0.023(2)
O9 0.0240(13) 0.0325(15) 0.0469(17) -0.0189(12) -0.0039(12) 0.0037(11)
O10 0.0295(15) 0.0470(17) 0.0386(16) -0.0242(14) -0.0068(13) 0.0073(13)
O11 0.0322(15) 0.0456(17) 0.0597(19) -0.0351(15) 0.0037(14) 0.0001(13)
O12 0.0228(15) 0.0565(19) 0.068(2) -0.0376(17) 0.0015(14) 0.0098(13)
N1 0.076(3) 0.0249(17) 0.0231(17) 0.0014(14) -0.0046(17) -0.0037(17)
N2 0.043(2) 0.044(2) 0.102(4) -0.043(2) -0.029(2) 0.0214(19)
C1 0.041(2) 0.030(2) 0.0241(19) 0.0028(18) 0.0073(19) -0.0032(17)
C2 0.0266(19) 0.0275(19) 0.0206(18) 0.0046(15) 0.0018(15) -0.0003(16)
C3 0.032(2) 0.0255(19) 0.0228(19) 0.0057(15) 0.0010(16) -0.0044(16)
C4 0.0284(19) 0.0231(19) 0.0246(19) 0.0029(14) -0.0010(15) -0.0006(15)
C5 0.031(2) 0.0258(19) 0.0193(18) 0.0012(15) 0.0005(15) -0.0037(16)
C6 0.0237(18) 0.0241(18) 0.0234(18) 0.0054(15) -0.0026(15) -0.0027(15)
C7 0.0271(19) 0.0234(18) 0.0231(18) -0.0003(15) 0.0001(16) -0.0029(15)
C8 0.0219(18) 0.0257(19) 0.0261(19) 0.0050(16) -0.0028(15) -0.0008(15)
C9 0.033(2) 0.0236(18) 0.027(2) 0.0036(15) 0.0022(16) -0.0017(16)
C10 0.101(4) 0.022(2) 0.035(2) 0.0087(18) -0.006(3) -0.007(2)
C11 0.079(3) 0.021(2) 0.034(2) 0.0038(17) -0.009(2) -0.003(2)
C12 0.041(2) 0.0209(17) 0.027(2) 0.0032(16) -0.0031(18) 0.0034(16)
C13 0.032(2) 0.0208(18) 0.0257(19) 0.0046(15) 0.0002(16) -0.0005(16)
C14 0.050(3) 0.0221(19) 0.038(2) 0.0042(18) -0.013(2) 0.0002(17)
C15 0.038(2) 0.034(2) 0.035(2) -0.0116(18) -0.0110(19) 0.0059(19)
C16 0.030(2) 0.032(2) 0.038(2) -0.0125(17) -0.0074(18) 0.0061(17)
C17 0.027(2) 0.039(2) 0.038(2) -0.0176(18) -0.0063(17) 0.0105(17)
C18 0.0207(19) 0.043(2) 0.062(3) -0.029(2) -0.010(2) 0.0093(17)
C19 0.050(3) 0.042(3) 0.096(4) -0.024(3) -0.039(3) 0.021(2)
C20 0.050(3) 0.041(3) 0.057(3) -0.019(2) -0.027(2) 0.015(2)
C21 0.025(2) 0.045(2) 0.057(3) -0.034(2) -0.005(2) 0.0086(18)
C22 0.024(2) 0.040(2) 0.047(2) -0.0277(19) -0.0011(18) 0.0053(17)
C23 0.0175(18) 0.039(2) 0.041(2) -0.0172(19) 0.0024(17) 0.0016(16)
C24 0.0234(19) 0.036(2) 0.046(2) -0.0229(19) 0.0021(18) -0.0032(17)
C25 0.023(2) 0.042(2) 0.057(3) -0.032(2) 0.0049(19) 0.0032(18)
C26 0.019(2) 0.056(3) 0.077(3) -0.044(3) -0.006(2) 0.0085(19)
C27 0.027(2) 0.037(2) 0.053(3) -0.022(2) 0.010(2) 0.0008(18)
C28 0.0205(18) 0.0299(19) 0.033(2) -0.0089(17) 0.0007(16) 0.0007(16)

loop_
_atom_type_symbol
_atom_type_description
_atom_type_scat_dispersion_real
_atom_type_scat_dispersion_imag
_atom_type_scat_source
C C 0.0033 0.0016 'International Tables Vol C Tables 4.2.6.8 and 6.1.1.4'
H H 0.0000 0.0000 'International Tables Vol C Tables 4.2.6.8 and 6.1.1.4'
N N 0.0061 0.0033 'International Tables Vol C Tables 4.2.6.8 and 6.1.1.4'
O O 0.0106 0.0060 'International Tables Vol C Tables 4.2.6.8 and 6.1.1.4'
Eu Eu -0.1578 3.6682 'International Tables Vol C Tables 4.2.6.8 and 6.1.1.4'

loop_
_geom_angle_atom_site_label_1
_geom_angle_atom_site_label_2
_geom_angle_atom_site_label_3
_geom_angle
_geom_angle_site_symmetry_1
_geom_angle_site_symmetry_3
_geom_angle_publ_flag
O6 Eu1 O6 96.66(13) 2_556 1_556 ?
O6 Eu1 O1 156.16(10) 2_556 2 ?
O6 Eu1 O1 93.62(10) 1_556 2 ?
O6 Eu1 O1 93.62(10) 2_556 . ?
O6 Eu1 O1 156.16(10) 1_556 . ?
O1 Eu1 O1 85.31(14) 2 . ?
O6 Eu1 O9 72.22(9) 2_556 1_556 ?
O6 Eu1 O9 77.94(9) 1_556 1_556 ?
O1 Eu1 O9 131.18(9) 2 1_556 ?
O1 Eu1 O9 84.87(10) . 1_556 ?
O6 Eu1 O9 77.94(9) 2_556 2_556 ?
O6 Eu1 O9 72.22(9) 1_556 2_556 ?
O1 Eu1 O9 84.87(10) 2 2_556 ?
O1 Eu1 O9 131.18(9) . 2_556 ?
O9 Eu1 O9 134.48(13) 1_556 2_556 ?
O6 Eu1 O10 75.85(10) 2_556 2_556 ?
O6 Eu1 O10 123.88(9) 1_556 2_556 ?
O1 Eu1 O10 80.56(10) 2 2_556 ?
O1 Eu1 O10 79.51(9) . 2_556 ?
O9 Eu1 O10 143.29(9) 1_556 2_556 ?
O9 Eu1 O10 51.71(8) 2_556 2_556 ?
O6 Eu1 O10 123.88(9) 2_556 1_556 ?
O6 Eu1 O10 75.85(10) 1_556 1_556 ?
O1 Eu1 O10 79.51(9) 2 1_556 ?
O1 Eu1 O10 80.55(10) . 1_556 ?
O9 Eu1 O10 51.71(8) 1_556 1_556 ?
O9 Eu1 O10 143.29(9) 2_556 1_556 ?
O10 Eu1 O10 152.77(12) 2_556 1_556 ?
O6 Eu1 C28 98.16(10) 2_556 1_556 ?
O6 Eu1 C28 73.06(10) 1_556 1_556 ?
O1 Eu1 C28 105.41(10) 2 1_556 ?
O1 Eu1 C28 84.25(11) . 1_556 ?
O9 Eu1 C28 25.97(9) 1_556 1_556 ?
O9 Eu1 C28 144.29(10) 2_556 1_556 ?
O10 Eu1 C28 162.21(10) 2_556 1_556 ?
O10 Eu1 C28 25.94(9) 1_556 1_556 ?
O6 Eu1 C28 73.06(10) 2_556 2_556 ?
O6 Eu1 C28 98.16(10) 1_556 2_556 ?
O1 Eu1 C28 84.25(11) 2 2_556 ?
O1 Eu1 C28 105.41(10) . 2_556 ?
O9 Eu1 C28 144.29(10) 1_556 2_556 ?
O9 Eu1 C28 25.97(9) 2_556 2_556 ?
O10 Eu1 C28 25.94(9) 2_556 2_556 ?
O10 Eu1 C28 162.21(10) 1_556 2_556 ?
C28 Eu1 C28 167.09(15) 1_556 2_556 ?
O7 Eu2 O7 139.99(15) 4_556 . ?
O7 Eu2 O4 143.13(9) 4_556 . ?
O7 Eu2 O4 69.60(9) . . ?
O7 Eu2 O4 69.60(9) 4_556 4_556 ?
O7 Eu2 O4 143.13(9) . 4_556 ?
O4 Eu2 O4 97.45(12) . 4_556 ?
O7 Eu2 O12 87.79(10) 4_556 8_666 ?
O7 Eu2 O12 88.28(10) . 8_666 ?
O4 Eu2 O12 68.52(9) . 8_666 ?
O4 Eu2 O12 119.90(9) 4_556 8_666 ?
O7 Eu2 O12 88.28(10) 4_556 5_656 ?
O7 Eu2 O12 87.79(10) . 5_656 ?
O4 Eu2 O12 119.90(9) . 5_656 ?
O4 Eu2 O12 68.52(9) 4_556 5_656 ?
O12 Eu2 O12 168.48(12) 8_666 5_656 ?
O7 Eu2 O3 71.60(9) 4_556 4_556 ?
O7 Eu2 O3 142.08(9) . 4_556 ?
O4 Eu2 O3 73.70(8) . 4_556 ?
O4 Eu2 O3 50.81(8) 4_556 4_556 ?
O12 Eu2 O3 69.46(9) 8_666 4_556 ?
O12 Eu2 O3 119.32(9) 5_656 4_556 ?
O7 Eu2 O3 142.08(9) 4_556 . ?
O7 Eu2 O3 71.60(9) . . ?
O4 Eu2 O3 50.81(8) . . ?
O4 Eu2 O3 73.70(8) 4_556 . ?
O12 Eu2 O3 119.32(9) 8_666 . ?
O12 Eu2 O3 69.46(9) 5_656 . ?
O3 Eu2 O3 92.47(13) 4_556 . ?
O7 Eu2 O11 69.30(10) 4_556 8_666 ?
O7 Eu2 O11 77.99(10) . 8_666 ?
O4 Eu2 O11 109.94(9) . 8_666 ?
O4 Eu2 O11 137.88(9) 4_556 8_666 ?
O12 Eu2 O11 49.77(8) 8_666 8_666 ?
O12 Eu2 O11 118.76(8) 5_656 8_666 ?
O3 Eu2 O11 106.54(9) 4_556 8_666 ?
O3 Eu2 O11 148.29(9) . 8_666 ?
O7 Eu2 O11 77.99(10) 4_556 5_656 ?
O7 Eu2 O11 69.31(10) . 5_656 ?
O4 Eu2 O11 137.88(9) . 5_656 ?
O4 Eu2 O11 109.95(9) 4_556 5_656 ?
O12 Eu2 O11 118.76(8) 8_666 5_656 ?
O12 Eu2 O11 49.77(8) 5_656 5_656 ?
O3 Eu2 O11 148.29(9) 4_556 5_656 ?
O3 Eu2 O11 106.54(9) . 5_656 ?
O11 Eu2 O11 69.68(12) 8_666 5_656 ?
O7 Eu2 C8 64.20(10) 4_556 4_556 ?
O7 Eu2 C8 155.81(10) . 4_556 ?
O4 Eu2 C8 88.81(9) . 4_556 ?
O4 Eu2 C8 25.99(9) 4_556 4_556 ?
O12 Eu2 C8 93.93(10) 8_666 4_556 ?
O12 Eu2 C8 94.09(10) 5_656 4_556 ?
O3 Eu2 C8 25.48(9) 4_556 4_556 ?
O3 Eu2 C8 86.47(9) . 4_556 ?
O11 Eu2 C8 121.18(10) 8_666 4_556 ?
O11 Eu2 C8 128.79(10) 5_656 4_556 ?
O7 Eu2 C8 155.81(10) 4_556 . ?
O7 Eu2 C8 64.19(10) . . ?
O4 Eu2 C8 25.99(9) . . ?
O4 Eu2 C8 88.81(9) 4_556 . ?
O12 Eu2 C8 94.09(10) 8_666 . ?
O12 Eu2 C8 93.93(10) 5_656 . ?
O3 Eu2 C8 86.47(9) 4_556 . ?
O3 Eu2 C8 25.48(9) . . ?
O11 Eu2 C8 128.79(10) 8_666 . ?
O11 Eu2 C8 121.18(10) 5_656 . ?
C8 Eu2 C8 91.62(13) 4_556 . ?
C1 O1 Eu1 158.1(3) . . ?
C8 O3 Eu2 92.3(2) . . ?
C8 O4 Eu2 92.1(2) . . ?
C14 O6 Eu1 170.4(3) . 1_554 ?
C15 O7 Eu2 149.7(3) . . ?
C28 O9 Eu1 94.0(2) . 1_554 ?
C28 O10 Eu1 93.1(2) . 1_554 ?
C27 O11 Eu2 92.9(2) . 5_656 ?
C27 O12 Eu2 95.9(2) . 5_656 ?
C10 N1 C9 119.4(3) . . ?
C10 N1 H1A 120.3 . . ?
C9 N1 H1A 120.3 . . ?
C19 N2 C18 119.0(4) . . ?
C19 N2 H2A 120.5 . . ?
C18 N2 H2A 120.5 . . ?
O2 C1 O1 123.8(4) . . ?
O2 C1 C2 117.9(3) . . ?
O1 C1 C2 118.3(3) . . ?
C3 C2 C7 119.5(3) . . ?
C3 C2 C1 120.1(3) . . ?
C7 C2 C1 120.3(3) . . ?
C2 C3 C4 121.2(3) . . ?
C2 C3 H3A 119.4 . . ?
C4 C3 H3A 119.4 . . ?
C5 C4 C3 118.5(3) . . ?
C5 C4 C9 121.4(3) . . ?
C3 C4 C9 120.0(3) . . ?
C6 C5 C4 120.8(3) . . ?
C6 C5 H5A 119.6 . . ?
C4 C5 H5A 119.6 . . ?
C5 C6 C7 120.0(3) . . ?
C5 C6 C8 120.0(3) . . ?
C7 C6 C8 120.0(3) . . ?
C2 C7 C6 120.0(3) . . ?
C2 C7 H7A 120.0 . . ?
C6 C7 H7A 120.0 . . ?
O3 C8 O4 121.6(3) . . ?
O3 C8 C6 119.7(3) . . ?
O4 C8 C6 118.6(3) . . ?
O3 C8 Eu2 62.27(18) . . ?
O4 C8 Eu2 61.87(18) . . ?
C6 C8 Eu2 160.8(2) . . ?
N1 C9 C13 120.5(3) . . ?
N1 C9 C4 117.3(3) . . ?
C13 C9 C4 122.1(3) . . ?
N1 C10 C11 123.5(4) . . ?
N1 C10 H10A 118.3 . . ?
C11 C10 H10A 118.3 . . ?
C10 C11 C12 118.4(4) . . ?
C10 C11 H11A 120.8 . . ?
C12 C11 H11A 120.8 . . ?
C11 C12 C13 118.6(4) . . ?
C11 C12 C14 120.2(3) . . ?
C13 C12 C14 121.1(3) . . ?
C12 C13 C9 119.8(3) . . ?
C12 C13 H13A 120.1 . . ?
C9 C13 H13A 120.1 . . ?
O5 C14 O6 123.9(4) . . ?
O5 C14 C12 118.1(3) . . ?
O6 C14 C12 117.9(3) . . ?
O8 C15 O7 124.2(4) . . ?
O8 C15 C16 118.1(4) . . ?
O7 C15 C16 117.7(3) . . ?
C20 C16 C17 118.8(4) . . ?
C20 C16 C15 119.7(3) . . ?
C17 C16 C15 121.5(3) . . ?
C18 C17 C16 119.7(4) . . ?
C18 C17 H17A 120.1 . . ?
C16 C17 H17A 120.1 . . ?
N2 C18 C17 120.8(4) . . ?
N2 C18 C21 116.8(3) . . ?
C17 C18 C21 122.4(4) . . ?
N2 C19 C20 123.3(4) . . ?
N2 C19 H19A 118.3 . . ?
C20 C19 H19A 118.3 . . ?
C16 C20 C19 118.3(4) . . ?
C16 C20 H20A 120.9 . . ?
C19 C20 H20A 120.9 . . ?
C22 C21 C26 118.0(4) . . ?
C22 C21 C18 121.7(3) . . ?
C26 C21 C18 120.3(4) . . ?
C21 C22 C23 121.3(3) . . ?
C21 C22 H22A 119.4 . . ?
C23 C22 H22A 119.4 . . ?
C22 C23 C24 119.3(3) . . ?
C22 C23 C28 120.1(3) . . ?
C24 C23 C28 120.5(3) . . ?
C25 C24 C23 120.2(4) . . ?
C25 C24 H24A 119.9 . . ?
C23 C24 H24A 119.9 . . ?
C24 C25 C26 119.8(3) . . ?
C24 C25 C27 120.4(4) . . ?
C26 C25 C27 119.8(4) . . ?
C25 C26 C21 121.3(4) . . ?
C25 C26 H26A 119.3 . . ?
C21 C26 H26A 119.3 . . ?
O11 C27 O12 120.9(4) . . ?
O11 C27 C25 119.1(4) . . ?
O12 C27 C25 120.0(4) . . ?
O11 C27 Eu2 62.09(19) . 5_656 ?
O12 C27 Eu2 59.2(2) . 5_656 ?
C25 C27 Eu2 171.7(3) . 5_656 ?
O10 C28 O9 120.3(3) . . ?
O10 C28 C23 120.5(3) . . ?
O9 C28 C23 119.1(3) . . ?
O10 C28 Eu1 61.00(18) . 1_554 ?
O9 C28 Eu1 60.05(18) . 1_554 ?
C23 C28 Eu1 168.9(3) . 1_554 ?

loop_
_geom_bond_atom_site_label_1
_geom_bond_atom_site_label_2
_geom_bond_distance
_geom_bond_site_symmetry_2
_geom_bond_publ_flag
Eu1 O6 2.298(2) 2_556 ?
Eu1 O6 2.298(2) 1_556 ?
Eu1 O1 2.310(3) 2 ?
Eu1 O1 2.310(3) . ?
Eu1 O9 2.501(2) 1_556 ?
Eu1 O9 2.501(2) 2_556 ?
Eu1 O10 2.522(3) 2_556 ?
Eu1 O10 2.522(3) 1_556 ?
Eu1 C28 2.880(4) 1_556 ?
Eu1 C28 2.880(4) 2_556 ?
Eu2 O7 2.370(3) 4_556 ?
Eu2 O7 2.370(3) . ?
Eu2 O4 2.547(2) . ?
Eu2 O4 2.547(2) 4_556 ?
Eu2 O12 2.547(3) 8_666 ?
Eu2 O12 2.547(3) 5_656 ?
Eu2 O3 2.556(2) 4_556 ?
Eu2 O3 2.556(2) . ?
Eu2 O11 2.608(3) 8_666 ?
Eu2 O11 2.608(3) 5_656 ?
Eu2 C8 2.886(3) 4_556 ?
Eu2 C8 2.886(3) . ?
O1 C1 1.252(4) . ?
O2 C1 1.243(5) . ?
O3 C8 1.242(4) . ?
O4 C8 1.265(4) . ?
O5 C14 1.230(5) . ?
O6 C14 1.233(4) . ?
O6 Eu1 2.298(2) 1_554 ?
O7 C15 1.250(5) . ?
O8 C15 1.230(5) . ?
O9 C28 1.264(4) . ?
O9 Eu1 2.501(2) 1_554 ?
O10 C28 1.261(4) . ?
O10 Eu1 2.522(3) 1_554 ?
O11 C27 1.248(5) . ?
O11 Eu2 2.609(3) 5_656 ?
O12 C27 1.246(5) . ?
O12 Eu2 2.547(3) 5_656 ?
N1 C10 1.328(5) . ?
N1 C9 1.336(5) . ?
N1 H1A 0.8600 . ?
N2 C19 1.326(6) . ?
N2 C18 1.338(5) . ?
N2 H2A 0.8600 . ?
C1 C2 1.501(5) . ?
C2 C3 1.386(5) . ?
C2 C7 1.390(5) . ?
C3 C4 1.395(5) . ?
C3 H3A 0.9300 . ?
C4 C5 1.391(5) . ?
C4 C9 1.485(5) . ?
C5 C6 1.386(5) . ?
C5 H5A 0.9300 . ?
C6 C7 1.390(5) . ?
C6 C8 1.513(5) . ?
C7 H7A 0.9300 . ?
C9 C13 1.392(5) . ?
C10 C11 1.370(6) . ?
C10 H10A 0.9300 . ?
C11 C12 1.379(5) . ?
C11 H11A 0.9300 . ?
C12 C13 1.389(5) . ?
C12 C14 1.507(5) . ?
C13 H13A 0.9300 . ?
C15 C16 1.515(5) . ?
C16 C20 1.368(5) . ?
C16 C17 1.386(5) . ?
C17 C18 1.383(5) . ?
C17 H17A 0.9300 . ?
C18 C21 1.494(5) . ?
C19 C20 1.378(6) . ?
C19 H19A 0.9300 . ?
C20 H20A 0.9300 . ?
C21 C22 1.389(5) . ?
C21 C26 1.393(5) . ?
C22 C23 1.389(5) . ?
C22 H22A 0.9300 . ?
C23 C24 1.392(5) . ?
C23 C28 1.488(5) . ?
C24 C25 1.375(5) . ?
C24 H24A 0.9300 . ?
C25 C26 1.383(6) . ?
C25 C27 1.514(5) . ?
C26 H26A 0.9300 . ?
C27 Eu2 2.948(4) 5_656 ?
C28 Eu1 2.880(4) 1_554 ?
